data_7058197
loop_
_publ_author_name
'Nemec, Ivan'
'Zoufal\'y, Pavel'
'Jewula, Pawel'
'Antal, Peter'
'Linert, Wolfgang'
'Herchel, Radovan'

_publ_section_title
;
 Ion-pair complexes of Schiff base Fe(iii) cations and complex anions
;
_journal_issue 12
_journal_name_full 'New Journal of Chemistry'
_journal_page_first 4937
_journal_paper_doi 10.1039/C9NJ00192A
_journal_volume 43
_journal_year 2019
_chemical_formula_sum 'C22 H24 Ag Fe N6 O4'
_chemical_formula_weight 600.18
_space_group_crystal_system orthorhombic
_space_group_IT_number 45
_space_group_name_Hall 'I 2 -2c'
_space_group_name_H-M_alt 'I b a 2'
_symmetry_space_group_name_Hall 'I 2 -2c'
_symmetry_space_group_name_H-M 'I b a 2'
_atom_sites_solution_hydrogens geom
_audit_creation_method SHELXL-2014/7
_audit_update_record
;
2019-01-11 deposited with the CCDC.    2019-02-19 downloaded from the CCDC.
;
_cell_angle_alpha 90
_cell_angle_beta 90
_cell_angle_gamma 90
_cell_formula_units_Z 4
_cell_length_a 12.8506(6)
_cell_length_b 12.7677(6)
_cell_length_c 14.4195(8)
_cell_measurement_reflns_used 7422
_cell_measurement_temperature 100(2)
_cell_measurement_theta_max 26.112
_cell_measurement_theta_min 3.160
_cell_volume 2365.8(2)
_computing_structure_refinement 'SHELXL-2014/7 (Sheldrick, 2014)'
_diffrn_ambient_temperature 100(2)
_diffrn_measured_fraction_theta_full 0.998
_diffrn_measured_fraction_theta_max 0.998
_diffrn_measurement_device_type 'Goniometer KM4/Xcalibur detector: Sapphire2 (large Be window)'
_diffrn_measurement_method 'Rotation method data acquisition using omega and phi scans'
_diffrn_radiation_type MoK\a
_diffrn_radiation_wavelength 0.71073
_diffrn_reflns_av_R_equivalents 0.0176
_diffrn_reflns_av_unetI/netI 0.0167
_diffrn_reflns_Laue_measured_fraction_full 0.998
_diffrn_reflns_Laue_measured_fraction_max 0.998
_diffrn_reflns_limit_h_max 15
_diffrn_reflns_limit_h_min -15
_diffrn_reflns_limit_k_max 15
_diffrn_reflns_limit_k_min -15
_diffrn_reflns_limit_l_max 17
_diffrn_reflns_limit_l_min -13
_diffrn_reflns_number 6901
_diffrn_reflns_point_group_measured_fraction_full 0.809
_diffrn_reflns_point_group_measured_fraction_max 0.810
_diffrn_reflns_theta_full 25.242
_diffrn_reflns_theta_max 25.988
_diffrn_reflns_theta_min 3.170
_exptl_absorpt_coefficient_mu 1.482
_exptl_absorpt_correction_T_max 1.000
_exptl_absorpt_correction_T_min 0.822
_exptl_absorpt_correction_type multi-scan
_exptl_absorpt_process_details
;
'CrysAlis RED, Oxford Diffraction Ltd.,
Version 1.171.33.5 (release 18-04-2008 CrysAlis171 .NET)
(compiled Apr 18 2008,18:17:43)
Empirical absorption correction using spherical harmonics,
 implemented in SCALE3 ABSPACK scaling algorithm'
;
_exptl_crystal_colour red
_exptl_crystal_density_diffrn 1.685
_exptl_crystal_description block
_exptl_crystal_F_000 1212
_exptl_crystal_size_max 0.24
_exptl_crystal_size_mid 0.22
_exptl_crystal_size_min 0.22
_refine_diff_density_max 0.233
_refine_diff_density_min -0.263
_refine_diff_density_rms 0.046
_refine_ls_abs_structure_details
;
 Flack x determined using 539 quotients [(I+)-(I-)]/[(I+)+(I-)]
 (Parsons, Flack and Wagner, Acta Cryst. B69 (2013) 249-259).
;
_refine_ls_abs_structure_Flack 0.035(16)
_refine_ls_extinction_method none
_refine_ls_goodness_of_fit_ref 1.092
_refine_ls_hydrogen_treatment constr
_refine_ls_matrix_type full
_refine_ls_number_parameters 155
_refine_ls_number_reflns 1886
_refine_ls_number_restraints 1
_refine_ls_restrained_S_all 1.091
_refine_ls_R_factor_all 0.0210
_refine_ls_R_factor_gt 0.0175
_refine_ls_shift/su_max 0.000
_refine_ls_shift/su_mean 0.000
_refine_ls_structure_factor_coef Fsqd
_refine_ls_weighting_details 'w=1/[\s^2^(Fo^2^)+(0.0253P)^2^] where P=(Fo^2^+2Fc^2^)/3'
_refine_ls_weighting_scheme calc
_refine_ls_wR_factor_gt 0.0429
_refine_ls_wR_factor_ref 0.0436
_reflns_Friedel_coverage 0.554
_reflns_Friedel_fraction_full 0.600
_reflns_Friedel_fraction_max 0.604
_reflns_number_gt 1698
_reflns_number_total 1886
_reflns_threshold_expression 'I > 2\s(I)'
_cod_data_source_file c9nj00192a2.cif
_cod_data_source_block 3d
_cod_depositor_comments 'Adding full bibliography for 7058195--7058198.cif.'
_cod_database_code 7058197
_shelx_shelxl_version_number 2014/7
_shelx_space_group_comment
;
The symmetry employed for this shelxl refinement is uniquely defined
by the following loop, which should always be used as a source of
symmetry information in preference to the above space-group names.
They are only intended as comments.
;

loop_
_space_group_symop_operation_xyz
'x, y, z'
'-x, -y, z'
'-x, y, z+1/2'
'x, -y, z+1/2'
'x+1/2, y+1/2, z+1/2'
'-x+1/2, -y+1/2, z+1/2'
'-x+1/2, y+1/2, z+1'
'x+1/2, -y+1/2, z+1'

loop_
_atom_site_label
_atom_site_type_symbol
_atom_site_fract_x
_atom_site_fract_y
_atom_site_fract_z
_atom_site_U_iso_or_equiv
_atom_site_adp_type
_atom_site_occupancy
_atom_site_site_symmetry_order
_atom_site_calc_flag
_atom_site_refinement_flags_posn
_atom_site_refinement_flags_adp
_atom_site_refinement_flags_occupancy
C1 C 1.0938(2) 0.6813(2) 0.4167(2) 0.0152(6) Uani 1 1 d . . .
C2 C 1.1783(2) 0.7175(2) 0.4694(2) 0.0184(6) Uani 1 1 d . . .
H2 H 1.2267 0.6699 0.4924 0.022 Uiso 1 1 calc R U .
C3 C 1.1904(2) 0.8231(2) 0.4875(2) 0.0199(7) Uani 1 1 d . . .
C4 C 1.1196(2) 0.8971(2) 0.4527(2) 0.0216(7) Uani 1 1 d . . .
H4 H 1.1287 0.9682 0.4640 0.026 Uiso 1 1 calc R U .
C5 C 1.0373(2) 0.8622(2) 0.4020(3) 0.0207(6) Uani 1 1 d . . .
H5 H 0.9904 0.9109 0.3785 0.025 Uiso 1 1 calc R U .
C6 C 1.0206(2) 0.7552(2) 0.3839(2) 0.0162(6) Uani 1 1 d . . .
C7 C 0.9295(2) 0.7265(2) 0.3329(2) 0.0176(6) Uani 1 1 d . . .
H7 H 0.8845 0.7805 0.3165 0.021 Uiso 1 1 calc R U .
C8 C 0.8061(2) 0.6231(2) 0.2543(2) 0.0204(7) Uani 1 1 d . . .
H8A H 0.8082 0.6678 0.2000 0.024 Uiso 1 1 calc R U .
H8B H 0.7474 0.6442 0.2923 0.024 Uiso 1 1 calc R U .
C9 C 0.7939(2) 0.5090(2) 0.2251(3) 0.0185(6) Uani 1 1 d . . .
H9A H 0.7635 0.4688 0.2754 0.022 Uiso 1 1 calc R U .
H9B H 0.7480 0.5043 0.1718 0.022 Uiso 1 1 calc R U .
C10 C 0.9424(2) 0.5120(2) 0.1155(2) 0.0168(7) Uani 1 1 d . . .
H10A H 0.9311 0.5871 0.1143 0.020 Uiso 1 1 calc R U .
H10B H 0.9095 0.4815 0.0613 0.020 Uiso 1 1 calc R U .
Fe1 Fe 1.0000 0.5000 0.31794(4) 0.01181(14) Uani 1 2 d S T P
N1 N 0.90357(19) 0.63383(18) 0.30747(18) 0.0156(5) Uani 1 1 d . . .
N2 N 0.89766(17) 0.46630(18) 0.20133(17) 0.0140(5) Uani 1 1 d . . .
H1N2 H 0.8921 0.3902 0.1938 0.017 Uiso 1 1 calc R U .
O1 O 1.08527(15) 0.58031(12) 0.39999(16) 0.0184(4) Uani 1 1 d . . .
O2 O 1.26861(17) 0.86177(17) 0.53967(17) 0.0279(5) Uani 1 1 d . . .
H1O2 H 1.3077 0.8140 0.5548 0.033 Uiso 1 1 calc R U .
Ag1 Ag 1.0000 1.0000 0.64145(2) 0.02505(11) Uani 1 2 d S T P
C11 C 0.9390(2) 0.8513(2) 0.6398(3) 0.0241(7) Uani 1 1 d . . .
N3 N 0.9030(2) 0.7698(2) 0.6321(2) 0.0291(6) Uani 1 1 d . . .

loop_
_atom_site_aniso_label
_atom_site_aniso_U_11
_atom_site_aniso_U_22
_atom_site_aniso_U_33
_atom_site_aniso_U_23
_atom_site_aniso_U_13
_atom_site_aniso_U_12
C1 0.0227(14) 0.0118(12) 0.0110(15) -0.0020(11) 0.0019(12) -0.0041(12)
C2 0.0229(14) 0.0160(13) 0.0164(15) 0.0017(13) -0.0025(13) -0.0007(12)
C3 0.0225(16) 0.0208(14) 0.0163(16) -0.0040(13) -0.0002(13) -0.0053(13)
C4 0.0276(16) 0.0143(14) 0.0230(17) -0.0053(12) 0.0007(14) -0.0035(13)
C5 0.0227(13) 0.0152(13) 0.0242(17) -0.0013(14) 0.0010(15) 0.0005(11)
C6 0.0216(16) 0.0144(12) 0.0127(15) 0.0001(13) 0.0018(13) -0.0020(10)
C7 0.0221(16) 0.0150(14) 0.0159(15) 0.0003(12) 0.0034(13) 0.0011(13)
C8 0.0152(15) 0.0220(15) 0.0239(17) -0.0043(13) -0.0012(13) -0.0012(12)
C9 0.0141(12) 0.0194(14) 0.0220(16) -0.0062(12) 0.0014(12) -0.0034(12)
C10 0.0171(15) 0.0209(16) 0.0124(17) 0.0010(11) -0.0022(11) -0.0047(12)
Fe1 0.0169(3) 0.0091(3) 0.0095(3) 0.000 0.000 -0.0030(2)
N1 0.0180(12) 0.0147(12) 0.0140(12) -0.0011(9) 0.0003(10) -0.0017(10)
N2 0.0139(12) 0.0139(10) 0.0143(13) -0.0013(10) 0.0003(10) -0.0026(9)
O1 0.0271(10) 0.0111(8) 0.0170(10) 0.0007(9) -0.0079(9) -0.0032(8)
O2 0.0314(12) 0.0173(11) 0.0350(13) -0.0056(10) -0.0149(12) -0.0038(10)
Ag1 0.02410(17) 0.02199(17) 0.0291(2) 0.000 0.000 -0.00445(15)
C11 0.0211(15) 0.0276(17) 0.0237(16) 0.0043(16) 0.0012(16) 0.0011(13)
N3 0.0297(14) 0.0249(15) 0.0328(16) 0.0058(14) 0.0019(15) -0.0006(12)

loop_
_atom_type_symbol
_atom_type_description
_atom_type_scat_dispersion_real
_atom_type_scat_dispersion_imag
_atom_type_scat_source
C C 0.0030 0.0020 'International Tables Vol C Tables 4.2.6.8 and 6.1.1.4'
H H 0.0000 0.0000 'International Tables Vol C Tables 4.2.6.8 and 6.1.1.4'
Ag Ag -0.8970 1.1020 'International Tables Vol C Tables 4.2.6.8 and 6.1.1.4'
Fe Fe 0.3460 0.8440 'International Tables Vol C Tables 4.2.6.8 and 6.1.1.4'
N N 0.0060 0.0030 'International Tables Vol C Tables 4.2.6.8 and 6.1.1.4'
O O 0.0110 0.0060 'International Tables Vol C Tables 4.2.6.8 and 6.1.1.4'

loop_
_geom_angle_atom_site_label_1
_geom_angle_atom_site_label_2
_geom_angle_atom_site_label_3
_geom_angle
_geom_angle_site_symmetry_1
_geom_angle_site_symmetry_3
O1 C1 C2 119.1(2) . .
O1 C1 C6 122.5(2) . .
C2 C1 C6 118.5(2) . .
C3 C2 C1 120.7(3) . .
C3 C2 H2 119.7 . .
C1 C2 H2 119.7 . .
O2 C3 C2 123.1(3) . .
O2 C3 C4 115.8(3) . .
C2 C3 C4 121.1(3) . .
C5 C4 C3 118.4(3) . .
C5 C4 H4 120.8 . .
C3 C4 H4 120.8 . .
C4 C5 C6 122.4(3) . .
C4 C5 H5 118.8 . .
C6 C5 H5 118.8 . .
C5 C6 C1 118.9(3) . .
C5 C6 C7 118.0(3) . .
C1 C6 C7 123.1(2) . .
N1 C7 C6 126.6(3) . .
N1 C7 H7 116.7 . .
C6 C7 H7 116.7 . .
N1 C8 C9 108.7(2) . .
N1 C8 H8A 110.0 . .
C9 C8 H8A 110.0 . .
N1 C8 H8B 110.0 . .
C9 C8 H8B 110.0 . .
H8A C8 H8B 108.3 . .
N2 C9 C8 108.9(2) . .
N2 C9 H9A 109.9 . .
C8 C9 H9A 109.9 . .
N2 C9 H9B 109.9 . .
C8 C9 H9B 109.9 . .
H9A C9 H9B 108.3 . .
N2 C10 C10 107.44(19) . 2_765
N2 C10 H10A 110.2 . .
C10 C10 H10A 110.2 2_765 .
N2 C10 H10B 110.2 . .
C10 C10 H10B 110.2 2_765 .
H10A C10 H10B 108.5 . .
O1 Fe1 O1 103.50(13) 2_765 .
O1 Fe1 N1 86.95(9) 2_765 2_765
O1 Fe1 N1 98.14(9) . 2_765
O1 Fe1 N1 98.14(9) 2_765 .
O1 Fe1 N1 86.95(9) . .
N1 Fe1 N1 171.82(15) 2_765 .
O1 Fe1 N2 91.47(9) 2_765 .
O1 Fe1 N2 158.49(9) . .
N1 Fe1 N2 97.99(9) 2_765 .
N1 Fe1 N2 75.57(9) . .
O1 Fe1 N2 158.49(9) 2_765 2_765
O1 Fe1 N2 91.48(9) . 2_765
N1 Fe1 N2 75.57(9) 2_765 2_765
N1 Fe1 N2 97.99(9) . 2_765
N2 Fe1 N2 78.91(12) . 2_765
C7 N1 C8 117.0(2) . .
C7 N1 Fe1 124.9(2) . .
C8 N1 Fe1 117.35(17) . .
C9 N2 C10 113.4(2) . .
C9 N2 Fe1 107.00(18) . .
C10 N2 Fe1 109.43(15) . .
C9 N2 H1N2 109.0 . .
C10 N2 H1N2 109.0 . .
Fe1 N2 H1N2 109.0 . .
C1 O1 Fe1 133.36(18) . .
C3 O2 H1O2 109.5 . .
C11 Ag1 C11 178.6(2) 2_775 .
N3 C11 Ag1 174.9(3) . .

loop_
_geom_bond_atom_site_label_1
_geom_bond_atom_site_label_2
_geom_bond_distance
_geom_bond_site_symmetry_2
C1 O1 1.317(3) .
C1 C2 1.404(4) .
C1 C6 1.414(4) .
C2 C3 1.382(4) .
C2 H2 0.9300 .
C3 O2 1.349(4) .
C3 C4 1.405(4) .
C4 C5 1.360(4) .
C4 H4 0.9300 .
C5 C6 1.408(4) .
C5 H5 0.9300 .
C6 C7 1.430(4) .
C7 N1 1.283(3) .
C7 H7 0.9300 .
C8 N1 1.475(3) .
C8 C9 1.524(3) .
C8 H8A 0.9700 .
C8 H8B 0.9700 .
C9 N2 1.481(4) .
C9 H9A 0.9700 .
C9 H9B 0.9700 .
C10 N2 1.484(4) .
C10 C10 1.513(6) 2_765
C10 H10A 0.9700 .
C10 H10B 0.9700 .
Fe1 O1 1.911(2) 2_765
Fe1 O1 1.911(2) .
Fe1 N1 2.116(2) 2_765
Fe1 N1 2.116(2) .
Fe1 N2 2.178(2) .
Fe1 N2 2.178(2) 2_765
N2 H1N2 0.9800 .
O2 H1O2 0.8200 .
Ag1 C11 2.054(3) 2_775
Ag1 C11 2.055(3) .
C11 N3 1.144(4) .
